data_7219043
loop_
_publ_author_name
'Wang, Jian'
'Hayward, John J.'
'Gumbau-Brisa, Roger'
'Wallis, John D.'
'Stoeckli-Evans, Helen'
'Pilkington, Melanie'

_publ_section_title
;
 Probing the reactivity of a 2,2&#x2032;-bipyridyl-3,3&#x2032;-bis-imine
 ligand by X-ray crystallography
;
_journal_issue 5
_journal_name_full CrystEngComm
_journal_page_first 1159
_journal_paper_doi 10.1039/C4CE01952K
_journal_volume 17
_journal_year 2015
_chemical_formula_sum 'C16 H13 N5'
_chemical_formula_weight 275.31
_chemical_name_systematic
; 
6-(2'-Pyridyl)-6,7-dihydro-5H-dipyrido[3,2-d:2',3'-f][1,3]diazepine
;
_space_group_IT_number 2
_symmetry_cell_setting triclinic
_symmetry_space_group_name_Hall '-P 1'
_symmetry_space_group_name_H-M 'P -1'
_atom_sites_solution_hydrogens geom
_atom_sites_solution_primary direct
_atom_sites_solution_secondary difmap
_audit_creation_method SHELXL-97
_audit_update_record
;
2013-11-14 deposited with the CCDC.
2014-12-09 downloaded from the CCDC.
;
_cell_angle_alpha 87.172(7)
_cell_angle_beta 84.520(7)
_cell_angle_gamma 85.678(7)
_cell_formula_units_Z 4
_cell_length_a 9.8020(15)
_cell_length_b 11.0335(17)
_cell_length_c 12.7221(15)
_cell_measurement_reflns_used 1673
_cell_measurement_temperature 150(2)
_cell_measurement_theta_max 23.51
_cell_measurement_theta_min 2.70
_cell_volume 1364.5(3)
_computing_cell_refinement 'Bruker SMART'
_computing_data_collection 'Bruker SMART'
_computing_data_reduction 'Bruker SAINT'
_computing_structure_refinement 'SHELXL-97 (Sheldrick, 1997)'
_computing_structure_solution 'SHELXS-97 (Sheldrick, 1990)'
_diffrn_ambient_temperature 150(2)
_diffrn_measured_fraction_theta_full 0.992
_diffrn_measured_fraction_theta_max 0.976
_diffrn_measurement_device_type 'CCD area detector'
_diffrn_measurement_method 'phi and omega scans'
_diffrn_radiation_monochromator graphite
_diffrn_radiation_source 'fine-focus sealed tube'
_diffrn_radiation_type MoK\a
_diffrn_radiation_wavelength 0.71073
_diffrn_reflns_av_R_equivalents 0.0534
_diffrn_reflns_av_sigmaI/netI 0.1058
_diffrn_reflns_limit_h_max 12
_diffrn_reflns_limit_h_min -13
_diffrn_reflns_limit_k_max 14
_diffrn_reflns_limit_k_min -14
_diffrn_reflns_limit_l_max 16
_diffrn_reflns_limit_l_min -16
_diffrn_reflns_number 14185
_diffrn_reflns_theta_full 27.50
_diffrn_reflns_theta_max 28.37
_diffrn_reflns_theta_min 2.09
_exptl_absorpt_coefficient_mu 0.085
_exptl_absorpt_correction_T_max 0.746
_exptl_absorpt_correction_T_min 0.650
_exptl_absorpt_correction_type multi-scan
_exptl_absorpt_process_details Bruker-SADABS
_exptl_crystal_colour colourless
_exptl_crystal_density_diffrn 1.340
_exptl_crystal_density_method 'not measured'
_exptl_crystal_description plate
_exptl_crystal_F_000 576
_exptl_crystal_size_max 0.13
_exptl_crystal_size_mid 0.07
_exptl_crystal_size_min 0.02
_refine_diff_density_max 0.232
_refine_diff_density_min -0.246
_refine_diff_density_rms 0.053
_refine_ls_extinction_method none
_refine_ls_goodness_of_fit_ref 0.986
_refine_ls_hydrogen_treatment mixed
_refine_ls_matrix_type full
_refine_ls_number_parameters 483
_refine_ls_number_reflns 6648
_refine_ls_number_restraints 0
_refine_ls_restrained_S_all 0.986
_refine_ls_R_factor_all 0.1280
_refine_ls_R_factor_gt 0.0559
_refine_ls_shift/su_max 0.000
_refine_ls_shift/su_mean 0.000
_refine_ls_structure_factor_coef Fsqd
_refine_ls_weighting_details 'calc w=1/[\s^2^(Fo^2^)+(0.0412P)^2^+0.3307P] where P=(Fo^2^+2Fc^2^)/3'
_refine_ls_weighting_scheme calc
_refine_ls_wR_factor_gt 0.1008
_refine_ls_wR_factor_ref 0.1338
_reflns_number_gt 3569
_reflns_number_total 6646
_reflns_threshold_expression >2sigma(I)
_cod_data_source_file c4ce01952k2.cif
_cod_data_source_block c:\docume~1\chp3wa~1\mydocu~1\brockp~2\jw07bjc
_cod_depositor_comments 'Adding full bibliography for 7219043--7219047.cif.'
_cod_original_sg_symbol_H-M P-1
_cod_database_code 7219043

loop_
_symmetry_equiv_pos_as_xyz
'x, y, z'
'-x, -y, -z'

loop_
_atom_site_label
_atom_site_type_symbol
_atom_site_fract_x
_atom_site_fract_y
_atom_site_fract_z
_atom_site_U_iso_or_equiv
_atom_site_adp_type
_atom_site_occupancy
_atom_site_symmetry_multiplicity
_atom_site_calc_flag
N1 N 0.1984(2) 0.16757(19) 0.22120(14) 0.0284(5) Uani 1 1 d
N2 N 0.3528(2) 0.3411(2) 0.14715(14) 0.0311(5) Uani 1 1 d
N3 N 0.3503(2) 0.18944(18) 0.47542(15) 0.0256(5) Uani 1 1 d
N4 N 0.3501(2) 0.40531(19) 0.42832(14) 0.0256(5) Uani 1 1 d
N5 N 0.6453(2) 0.37737(19) 0.43558(15) 0.0296(5) Uani 1 1 d
N21 N 0.3707(2) 0.15337(18) 0.70509(14) 0.0296(5) Uani 1 1 d
N22 N 0.1156(2) 0.22032(19) 0.65414(14) 0.0295(5) Uani 1 1 d
N23 N 0.2203(2) 0.21104(19) 0.97791(15) 0.0291(5) Uani 1 1 d
N24 N 0.1307(2) 0.39571(19) 0.88985(14) 0.0268(5) Uani 1 1 d
N25 N -0.1158(2) 0.34982(18) 1.05724(15) 0.0299(5) Uani 1 1 d
C1 C 0.1248(3) 0.0732(2) 0.24688(19) 0.0318(6) Uani 1 1 d
C2 C 0.1148(3) 0.0187(2) 0.3477(2) 0.0331(6) Uani 1 1 d
C3 C 0.1885(3) 0.0620(2) 0.42170(19) 0.0296(6) Uani 1 1 d
C4 C 0.2721(2) 0.1600(2) 0.39736(17) 0.0237(5) Uani 1 1 d
C5 C 0.2707(2) 0.2144(2) 0.29395(16) 0.0230(5) Uani 1 1 d
C6 C 0.3368(2) 0.3273(2) 0.25376(17) 0.0244(5) Uani 1 1 d
C7 C 0.3666(2) 0.4201(2) 0.31817(17) 0.0246(5) Uani 1 1 d
C8 C 0.4061(3) 0.5300(2) 0.2696(2) 0.0332(6) Uani 1 1 d
C9 C 0.4138(3) 0.5460(3) 0.1612(2) 0.0406(7) Uani 1 1 d
C10 C 0.3889(3) 0.4479(3) 0.1035(2) 0.0389(7) Uani 1 1 d
C11 C 0.4231(2) 0.2974(2) 0.47550(17) 0.0246(5) Uani 1 1 d
C12 C 0.5721(2) 0.2808(2) 0.42759(16) 0.0241(5) Uani 1 1 d
C13 C 0.6278(3) 0.1758(2) 0.38066(19) 0.0321(6) Uani 1 1 d
C14 C 0.7635(3) 0.1702(3) 0.3387(2) 0.0368(7) Uani 1 1 d
C15 C 0.8393(3) 0.2694(3) 0.3455(2) 0.0367(7) Uani 1 1 d
C16 C 0.7766(3) 0.3703(3) 0.39441(19) 0.0353(6) Uani 1 1 d
C21 C 0.4916(3) 0.0996(2) 0.7266(2) 0.0343(6) Uani 1 1 d
C22 C 0.5283(3) 0.0823(3) 0.8290(2) 0.0361(7) Uani 1 1 d
C23 C 0.4369(3) 0.1229(2) 0.9102(2) 0.0332(6) Uani 1 1 d
C24 C 0.3089(2) 0.1814(2) 0.89096(17) 0.0237(5) Uani 1 1 d
C25 C 0.2794(2) 0.1947(2) 0.78367(16) 0.0228(5) Uani 1 1 d
C26 C 0.1524(2) 0.2577(2) 0.74552(16) 0.0230(5) Uani 1 1 d
C27 C 0.0852(2) 0.3588(2) 0.79557(17) 0.0250(5) Uani 1 1 d
C28 C -0.0192(3) 0.4250(2) 0.74593(19) 0.0323(6) Uani 1 1 d
C29 C -0.0523(3) 0.3892(3) 0.6494(2) 0.0377(7) Uani 1 1 d
C30 C 0.0154(3) 0.2864(3) 0.60772(19) 0.0343(6) Uani 1 1 d
C31 C 0.1167(3) 0.3122(2) 0.98232(18) 0.0273(6) Uani 1 1 d
C32 C -0.0262(3) 0.2693(2) 1.00701(17) 0.0258(5) Uani 1 1 d
C33 C -0.0640(3) 0.1564(2) 0.9811(2) 0.0338(6) Uani 1 1 d
C34 C -0.1961(3) 0.1247(3) 1.0108(2) 0.0410(7) Uani 1 1 d
C35 C -0.2877(3) 0.2061(3) 1.0653(2) 0.0398(7) Uani 1 1 d
C36 C -0.2439(3) 0.3179(3) 1.0854(2) 0.0355(6) Uani 1 1 d
H1 H 0.075(2) 0.034(2) 0.1886(18) 0.031(6) Uiso 1 1 d
H2 H 0.058(3) -0.045(2) 0.3641(18) 0.034(7) Uiso 1 1 d
H3 H 0.185(2) 0.024(2) 0.4953(17) 0.026(6) Uiso 1 1 d
H3A H 0.318(3) 0.160(2) 0.541(2) 0.038(7) Uiso 1 1 d
H4A H 0.369(3) 0.472(3) 0.462(2) 0.046(8) Uiso 1 1 d
H8 H 0.424(2) 0.598(2) 0.3146(18) 0.036(7) Uiso 1 1 d
H9 H 0.443(3) 0.626(3) 0.1269(19) 0.045(8) Uiso 1 1 d
H10 H 0.392(3) 0.451(2) 0.024(2) 0.047(8) Uiso 1 1 d
H11 H 0.424(2) 0.310(2) 0.5539(17) 0.025(6) Uiso 1 1 d
H13 H 0.572(2) 0.105(2) 0.3809(17) 0.030(7) Uiso 1 1 d
H14 H 0.804(2) 0.097(2) 0.3034(18) 0.036(7) Uiso 1 1 d
H15 H 0.931(3) 0.267(2) 0.3164(19) 0.043(8) Uiso 1 1 d
H16 H 0.825(3) 0.440(2) 0.4032(19) 0.039(8) Uiso 1 1 d
H21 H 0.567(3) 0.076(2) 0.6623(19) 0.040(7) Uiso 1 1 d
H22 H 0.616(3) 0.044(2) 0.8404(18) 0.038(7) Uiso 1 1 d
H23 H 0.456(2) 0.111(2) 0.981(2) 0.036(7) Uiso 1 1 d
H23A H 0.259(3) 0.203(3) 1.036(2) 0.050(9) Uiso 1 1 d
H24A H 0.098(3) 0.477(3) 0.908(2) 0.052(9) Uiso 1 1 d
H28 H -0.064(2) 0.500(2) 0.7792(17) 0.031(7) Uiso 1 1 d
H29 H -0.116(3) 0.435(2) 0.6129(19) 0.042(8) Uiso 1 1 d
H30 H -0.007(3) 0.249(3) 0.541(2) 0.054(8) Uiso 1 1 d
H31 H 0.134(2) 0.360(2) 1.0444(16) 0.020(6) Uiso 1 1 d
H33 H 0.005(3) 0.098(2) 0.9418(19) 0.039(7) Uiso 1 1 d
H34 H -0.224(3) 0.041(2) 0.9933(19) 0.042(7) Uiso 1 1 d
H35 H -0.379(3) 0.183(2) 1.0936(19) 0.048(8) Uiso 1 1 d
H36 H -0.302(3) 0.376(2) 1.1264(18) 0.033(7) Uiso 1 1 d

loop_
_atom_site_aniso_label
_atom_site_aniso_U_11
_atom_site_aniso_U_22
_atom_site_aniso_U_33
_atom_site_aniso_U_23
_atom_site_aniso_U_13
_atom_site_aniso_U_12
N1 0.0266(12) 0.0332(13) 0.0263(10) -0.0076(9) -0.0031(8) -0.0029(10)
N2 0.0262(12) 0.0440(14) 0.0240(10) 0.0011(9) -0.0027(8) -0.0097(10)
N3 0.0296(12) 0.0290(12) 0.0193(10) -0.0017(9) -0.0026(8) -0.0080(9)
N4 0.0261(12) 0.0255(12) 0.0256(10) -0.0073(9) -0.0033(8) -0.0003(9)
N5 0.0260(12) 0.0323(13) 0.0311(11) -0.0052(9) -0.0032(9) -0.0028(10)
N21 0.0295(12) 0.0318(13) 0.0259(10) -0.0015(9) -0.0011(9) 0.0057(10)
N22 0.0281(12) 0.0366(13) 0.0241(10) -0.0033(9) -0.0061(8) 0.0008(10)
N23 0.0319(13) 0.0336(13) 0.0213(10) -0.0046(9) -0.0050(9) 0.0064(10)
N24 0.0306(12) 0.0222(12) 0.0278(10) -0.0041(9) -0.0026(8) -0.0012(10)
N25 0.0290(12) 0.0286(12) 0.0320(11) -0.0043(9) -0.0013(9) -0.0021(10)
C1 0.0266(14) 0.0352(16) 0.0351(14) -0.0126(12) -0.0017(11) -0.0056(12)
C2 0.0283(15) 0.0269(15) 0.0445(15) -0.0047(12) 0.0010(12) -0.0088(12)
C3 0.0282(15) 0.0299(15) 0.0298(13) -0.0010(11) 0.0023(11) -0.0019(12)
C4 0.0193(13) 0.0257(14) 0.0251(12) -0.0047(10) 0.0016(9) 0.0019(10)
C5 0.0197(12) 0.0270(14) 0.0223(11) -0.0062(10) -0.0013(9) 0.0011(10)
C6 0.0159(12) 0.0320(15) 0.0251(12) -0.0004(10) -0.0032(9) -0.0004(10)
C7 0.0188(13) 0.0275(14) 0.0275(12) -0.0004(10) -0.0046(9) 0.0007(10)
C8 0.0295(15) 0.0321(16) 0.0392(15) -0.0024(13) -0.0072(11) -0.0030(12)
C9 0.0391(17) 0.0435(19) 0.0402(15) 0.0122(14) -0.0056(12) -0.0152(14)
C10 0.0327(16) 0.058(2) 0.0270(14) 0.0102(13) -0.0046(11) -0.0122(14)
C11 0.0250(14) 0.0293(15) 0.0196(11) -0.0018(10) -0.0043(9) 0.0006(11)
C12 0.0254(13) 0.0278(14) 0.0195(11) -0.0003(10) -0.0065(9) 0.0003(11)
C13 0.0294(15) 0.0307(16) 0.0365(14) -0.0044(12) -0.0058(11) 0.0004(13)
C14 0.0326(16) 0.0410(18) 0.0363(14) -0.0111(13) -0.0048(12) 0.0092(14)
C15 0.0232(15) 0.051(2) 0.0339(14) -0.0053(13) 0.0010(11) 0.0056(14)
C16 0.0289(16) 0.0422(18) 0.0359(14) -0.0040(13) -0.0052(12) -0.0049(14)
C21 0.0290(15) 0.0374(17) 0.0344(14) -0.0014(12) -0.0009(11) 0.0088(13)
C22 0.0252(15) 0.0404(17) 0.0418(15) -0.0016(13) -0.0076(12) 0.0091(13)
C23 0.0331(16) 0.0363(16) 0.0305(14) 0.0008(12) -0.0113(11) 0.0044(12)
C24 0.0273(14) 0.0205(13) 0.0238(11) -0.0028(10) -0.0035(10) -0.0024(10)
C25 0.0248(13) 0.0200(13) 0.0236(11) -0.0019(9) -0.0025(9) -0.0016(10)
C26 0.0215(13) 0.0254(14) 0.0219(11) 0.0007(10) -0.0023(9) -0.0012(10)
C27 0.0234(13) 0.0271(14) 0.0245(11) -0.0002(10) -0.0021(10) -0.0016(11)
C28 0.0282(15) 0.0331(16) 0.0340(14) -0.0006(12) 0.0003(11) 0.0047(12)
C29 0.0277(16) 0.0489(19) 0.0351(14) 0.0068(13) -0.0074(12) 0.0067(14)
C30 0.0295(15) 0.0461(18) 0.0277(13) -0.0009(12) -0.0100(11) 0.0025(13)
C31 0.0322(15) 0.0261(14) 0.0243(12) -0.0061(10) -0.0055(10) 0.0004(11)
C32 0.0309(14) 0.0231(14) 0.0239(11) -0.0007(10) -0.0065(10) -0.0001(11)
C33 0.0393(17) 0.0272(15) 0.0362(14) -0.0048(12) -0.0077(12) -0.0022(13)
C34 0.0500(19) 0.0316(17) 0.0442(16) -0.0030(13) -0.0104(14) -0.0129(15)
C35 0.0327(17) 0.0481(19) 0.0407(15) 0.0025(13) -0.0063(12) -0.0161(15)
C36 0.0327(16) 0.0376(17) 0.0360(14) -0.0019(12) -0.0030(12) -0.0009(13)

loop_
_atom_type_symbol
_atom_type_description
_atom_type_scat_dispersion_real
_atom_type_scat_dispersion_imag
_atom_type_scat_source
C C 0.0033 0.0016 'International Tables Vol C Tables 4.2.6.8 and 6.1.1.4'
H H 0.0000 0.0000 'International Tables Vol C Tables 4.2.6.8 and 6.1.1.4'
N N 0.0061 0.0033 'International Tables Vol C Tables 4.2.6.8 and 6.1.1.4'

loop_
_geom_angle_atom_site_label_1
_geom_angle_atom_site_label_2
_geom_angle_atom_site_label_3
_geom_angle
C1 N1 C5 120.4(2)
C10 N2 C6 118.8(2)
C4 N3 C11 125.52(19)
C4 N3 H3A 112.4(16)
C11 N3 H3A 114.8(16)
C7 N4 C11 116.67(19)
C7 N4 H4A 113.5(17)
C11 N4 H4A 108.6(17)
C16 N5 C12 117.6(2)
C21 N21 C25 120.5(2)
C26 N22 C30 118.2(2)
C24 N23 C31 125.5(2)
C24 N23 H23A 112.9(19)
C31 N23 H23A 110.2(19)
C27 N24 C31 117.3(2)
C27 N24 H24A 114.0(17)
C31 N24 H24A 110.5(16)
C36 N25 C32 118.4(2)
N1 C1 C2 122.6(2)
N1 C1 H1 119.8(13)
C2 C1 H1 117.6(13)
C3 C2 C1 118.2(2)
C3 C2 H2 121.4(15)
C1 C2 H2 120.4(15)
C2 C3 C4 121.3(2)
C2 C3 H3 120.5(13)
C4 C3 H3 118.2(13)
N3 C4 C3 116.2(2)
N3 C4 C5 127.1(2)
C3 C4 C5 116.7(2)
N1 C5 C4 120.6(2)
N1 C5 C6 112.81(19)
C4 C5 C6 126.5(2)
N2 C6 C7 121.1(2)
N2 C6 C5 114.2(2)
C7 C6 C5 124.31(19)
C8 C7 N4 120.6(2)
C8 C7 C6 118.4(2)
N4 C7 C6 120.9(2)
C9 C8 C7 120.1(3)
C9 C8 H8 120.5(14)
C7 C8 H8 119.3(14)
C8 C9 C10 117.7(3)
C8 C9 H9 119.2(14)
C10 C9 H9 123.0(14)
N2 C10 C9 123.8(2)
N2 C10 H10 112.9(15)
C9 C10 H10 123.3(15)
N3 C11 N4 113.18(19)
N3 C11 C12 113.3(2)
N4 C11 C12 111.53(18)
N3 C11 H11 102.3(12)
N4 C11 H11 107.7(12)
C12 C11 H11 108.2(12)
N5 C12 C13 122.5(2)
N5 C12 C11 114.1(2)
C13 C12 C11 123.4(2)
C12 C13 C14 119.0(3)
C12 C13 H13 119.5(14)
C14 C13 H13 121.4(14)
C15 C14 C13 119.0(3)
C15 C14 H14 121.1(15)
C13 C14 H14 119.9(15)
C16 C15 C14 118.5(3)
C16 C15 H15 122.1(17)
C14 C15 H15 119.4(17)
N5 C16 C15 123.4(3)
N5 C16 H16 114.9(16)
C15 C16 H16 121.7(16)
N21 C21 C22 122.0(2)
N21 C21 H21 119.2(13)
C22 C21 H21 118.5(13)
C23 C22 C21 118.5(3)
C23 C22 H22 122.5(14)
C21 C22 H22 119.0(14)
C22 C23 C24 121.3(2)
C22 C23 H23 121.8(15)
C24 C23 H23 116.9(15)
N23 C24 C23 117.0(2)
N23 C24 C25 126.4(2)
C23 C24 C25 116.4(2)
N21 C25 C24 121.2(2)
N21 C25 C26 113.52(19)
C24 C25 C26 125.2(2)
N22 C26 C27 122.0(2)
N22 C26 C25 115.8(2)
C27 C26 C25 121.7(2)
C28 C27 C26 118.4(2)
C28 C27 N24 121.9(2)
C26 C27 N24 119.5(2)
C29 C28 C27 119.1(2)
C29 C28 H28 122.0(13)
C27 C28 H28 118.7(13)
C30 C29 C28 118.6(3)
C30 C29 H29 120.8(17)
C28 C29 H29 120.6(17)
N22 C30 C29 123.5(2)
N22 C30 H30 111.8(16)
C29 C30 H30 124.6(16)
N23 C31 N24 112.67(19)
N23 C31 C32 111.6(2)
N24 C31 C32 114.0(2)
N23 C31 H31 106.0(12)
N24 C31 H31 106.0(12)
C32 C31 H31 105.8(12)
N25 C32 C33 121.8(2)
N25 C32 C31 114.3(2)
C33 C32 C31 123.9(2)
C34 C33 C32 119.1(3)
C34 C33 H33 120.7(15)
C32 C33 H33 120.2(15)
C33 C34 C35 119.2(3)
C33 C34 H34 119.7(14)
C35 C34 H34 121.0(14)
C36 C35 C34 118.3(3)
C36 C35 H35 120.7(16)
C34 C35 H35 120.9(16)
N25 C36 C35 123.0(3)
N25 C36 H36 115.1(15)
C35 C36 H36 121.7(15)

loop_
_geom_bond_atom_site_label_1
_geom_bond_atom_site_label_2
_geom_bond_distance
N1 C1 1.322(3)
N1 C5 1.361(3)
N2 C10 1.335(3)
N2 C6 1.353(3)
N3 C4 1.376(3)
N3 C11 1.433(3)
N3 H3A 0.92(2)
N4 C7 1.398(3)
N4 C11 1.474(3)
N4 H4A 0.92(3)
N5 C16 1.340(3)
N5 C12 1.341(3)
N21 C21 1.331(3)
N21 C25 1.349(3)
N22 C26 1.342(3)
N22 C30 1.344(3)
N23 C24 1.376(3)
N23 C31 1.451(3)
N23 H23A 0.86(3)
N24 C27 1.408(3)
N24 C31 1.460(3)
N24 H24A 0.96(3)
N25 C36 1.341(3)
N25 C32 1.342(3)
C1 C2 1.387(3)
C1 H1 1.05(2)
C2 C3 1.365(3)
C2 H2 0.93(3)
C3 C4 1.411(3)
C3 H3 1.00(2)
C4 C5 1.419(3)
C5 C6 1.493(3)
C6 C7 1.407(3)
C7 C8 1.398(3)
C8 C9 1.377(3)
C8 H8 1.00(2)
C9 C10 1.387(4)
C9 H9 1.02(3)
C10 H10 1.01(3)
C11 C12 1.530(3)
C11 H11 1.01(2)
C12 C13 1.381(3)
C13 C14 1.383(4)
C13 H13 0.99(2)
C14 C15 1.379(4)
C14 H14 0.98(3)
C15 C16 1.377(4)
C15 H15 0.93(3)
C16 H16 0.95(3)
C21 C22 1.385(3)
C21 H21 1.08(2)
C22 C23 1.370(3)
C22 H22 0.95(3)
C23 C24 1.404(3)
C23 H23 0.94(2)
C24 C25 1.420(3)
C25 C26 1.490(3)
C26 C27 1.401(3)
C27 C28 1.395(3)
C28 C29 1.383(4)
C28 H28 1.00(2)
C29 C30 1.374(4)
C29 H29 0.92(3)
C30 H30 1.01(3)
C31 C32 1.513(3)
C31 H31 1.01(2)
C32 C33 1.390(3)
C33 C34 1.379(4)
C33 H33 1.01(3)
C34 C35 1.385(4)
C34 H34 1.02(3)
C35 C36 1.379(4)
C35 H35 0.98(3)
C36 H36 0.97(2)

loop_
_geom_torsion_atom_site_label_1
_geom_torsion_atom_site_label_2
_geom_torsion_atom_site_label_3
_geom_torsion_atom_site_label_4
_geom_torsion
C5 N1 C1 C2 1.3(4)
N1 C1 C2 C3 -2.7(4)
C1 C2 C3 C4 0.5(4)
C11 N3 C4 C3 -168.3(2)
C11 N3 C4 C5 14.4(4)
C2 C3 C4 N3 -174.9(2)
C2 C3 C4 C5 2.7(4)
C1 N1 C5 C4 2.2(3)
C1 N1 C5 C6 -174.7(2)
N3 C4 C5 N1 173.2(2)
C3 C4 C5 N1 -4.1(3)
N3 C4 C5 C6 -10.3(4)
C3 C4 C5 C6 172.4(2)
C10 N2 C6 C7 -4.4(3)
C10 N2 C6 C5 168.7(2)
N1 C5 C6 N2 -20.5(3)
C4 C5 C6 N2 162.7(2)
N1 C5 C6 C7 152.3(2)
C4 C5 C6 C7 -24.5(4)
C11 N4 C7 C8 -128.4(2)
C11 N4 C7 C6 55.0(3)
N2 C6 C7 C8 3.4(3)
C5 C6 C7 C8 -168.9(2)
N2 C6 C7 N4 -179.9(2)
C5 C6 C7 N4 7.8(3)
N4 C7 C8 C9 -176.0(2)
C6 C7 C8 C9 0.7(4)
C7 C8 C9 C10 -3.6(4)
C6 N2 C10 C9 1.3(4)
C8 C9 C10 N2 2.7(4)
C4 N3 C11 N4 35.6(3)
C4 N3 C11 C12 -92.6(3)
C7 N4 C11 N3 -83.0(2)
C7 N4 C11 C12 46.2(3)
C16 N5 C12 C13 1.1(3)
C16 N5 C12 C11 -179.3(2)
N3 C11 C12 N5 -174.31(18)
N4 C11 C12 N5 56.6(3)
N3 C11 C12 C13 5.3(3)
N4 C11 C12 C13 -123.8(2)
N5 C12 C13 C14 -1.0(4)
C11 C12 C13 C14 179.4(2)
C12 C13 C14 C15 0.3(4)
C13 C14 C15 C16 0.3(4)
C12 N5 C16 C15 -0.4(4)
C14 C15 C16 N5 -0.3(4)
C25 N21 C21 C22 0.8(4)
N21 C21 C22 C23 -0.4(4)
C21 C22 C23 C24 -0.4(4)
C31 N23 C24 C23 151.2(2)
C31 N23 C24 C25 -34.6(4)
C22 C23 C24 N23 175.5(2)
C22 C23 C24 C25 0.7(4)
C21 N21 C25 C24 -0.4(4)
C21 N21 C25 C26 177.2(2)
N23 C24 C25 N21 -174.6(2)
C23 C24 C25 N21 -0.3(3)
N23 C24 C25 C26 8.1(4)
C23 C24 C25 C26 -177.6(2)
C30 N22 C26 C27 3.2(3)
C30 N22 C26 C25 -169.6(2)
N21 C25 C26 N22 28.9(3)
C24 C25 C26 N22 -153.6(2)
N21 C25 C26 C27 -144.0(2)
C24 C25 C26 C27 33.5(4)
N22 C26 C27 C28 -2.8(3)
C25 C26 C27 C28 169.7(2)
N22 C26 C27 N24 -178.3(2)
C25 C26 C27 N24 -5.8(3)
C31 N24 C27 C28 119.4(3)
C31 N24 C27 C26 -65.3(3)
C26 C27 C28 C29 -0.3(4)
N24 C27 C28 C29 175.1(2)
C27 C28 C29 C30 2.6(4)
C26 N22 C30 C29 -0.7(4)
C28 C29 C30 N22 -2.2(4)
C24 N23 C31 N24 -10.6(3)
C24 N23 C31 C32 119.1(2)
C27 N24 C31 N23 76.5(3)
C27 N24 C31 C32 -51.9(3)
C36 N25 C32 C33 1.9(3)
C36 N25 C32 C31 -177.9(2)
N23 C31 C32 N25 151.8(2)
N24 C31 C32 N25 -79.2(3)
N23 C31 C32 C33 -28.0(3)
N24 C31 C32 C33 101.0(3)
N25 C32 C33 C34 -2.1(4)
C31 C32 C33 C34 177.7(2)
C32 C33 C34 C35 0.1(4)
C33 C34 C35 C36 1.8(4)
C32 N25 C36 C35 0.2(4)
C34 C35 C36 N25 -2.0(4)
